data_7045263
loop_
_publ_author_name
'Passera, Alessandro'
'Iuliano, Anna'
'P\'erez-Torrente, Jes\'us J'
'Passarelli, Vincenzo'

_publ_section_title
;
 Mechanistic insights into the tropo-inversion of the biphenyl moiety in
 chiral bis-amido phosphites and in their palladium(ii) complexes.
;
_journal_issue 7
_journal_name_full 'Dalton transactions (Cambridge, England : 2003)'
_journal_page_first 2292
_journal_page_last 2305
_journal_paper_doi 10.1039/c7dt04829g
_journal_volume 47
_journal_year 2018
_chemical_absolute_configuration rm
_chemical_formula_moiety 'C48 H66 Cl4 N4 O2 P2 Pd2, C7 H8'
_chemical_formula_sum 'C55 H74 Cl4 N4 O2 P2 Pd2'
_chemical_formula_weight 1239.72
_space_group_crystal_system triclinic
_space_group_IT_number 1
_space_group_name_Hall 'P 1'
_space_group_name_H-M_alt 'P 1'
_symmetry_space_group_name_Hall 'P 1'
_symmetry_space_group_name_H-M 'P 1'
_atom_sites_solution_hydrogens geom
_atom_sites_solution_primary heavy
_atom_sites_solution_secondary difmap
_audit_creation_method SHELXL-2014/7
_audit_update_record
;
2017-12-21 deposited with the CCDC.
2018-01-11 downloaded from the CCDC.
;
_cell_angle_alpha 82.1650(10)
_cell_angle_beta 74.8310(10)
_cell_angle_gamma 66.0270(10)
_cell_formula_units_Z 1
_cell_length_a 10.2297(7)
_cell_length_b 10.7327(7)
_cell_length_c 14.5425(10)
_cell_measurement_reflns_used 9210
_cell_measurement_temperature 100(2)
_cell_measurement_theta_max 28.044
_cell_measurement_theta_min 2.238
_cell_volume 1407.28(16)
_computing_cell_refinement 'SAINT+ in APEX2 (Bruker AXS,2008)'
_computing_data_collection 'SMART in APEX2 (Bruker AXS,2008)'
_computing_data_reduction 'SAINT+ in APEX2 (Bruker AXS,2008)'
_computing_molecular_graphics 'XP program, SHELXTL v6.12, Bruker2000'
_computing_publication_material 'XCIF program, PLATON(Spek, 1998)'
_computing_structure_refinement 'SHELXL-2014/7 (Sheldrick, 2014)'
_computing_structure_solution 'SHELXS-97 (Sheldrick, 1997)'
_diffrn_ambient_temperature 100(2)
_diffrn_detector_area_resol_mean 8.26
_diffrn_measured_fraction_theta_full 0.998
_diffrn_measured_fraction_theta_max 0.914
_diffrn_measurement_device_type 'Bruker SMART APEX CCD system'
_diffrn_measurement_method '\w rotations with narrow frames'
_diffrn_radiation_monochromator graphite
_diffrn_radiation_source 'fine-focus sealed tube'
_diffrn_radiation_type MoK\a
_diffrn_radiation_wavelength 0.71073
_diffrn_reflns_av_R_equivalents 0.0174
_diffrn_reflns_av_unetI/netI 0.0479
_diffrn_reflns_Laue_measured_fraction_full 0.998
_diffrn_reflns_Laue_measured_fraction_max 0.914
_diffrn_reflns_limit_h_max 13
_diffrn_reflns_limit_h_min -13
_diffrn_reflns_limit_k_max 13
_diffrn_reflns_limit_k_min -13
_diffrn_reflns_limit_l_max 19
_diffrn_reflns_limit_l_min -19
_diffrn_reflns_number 21566
_diffrn_reflns_point_group_measured_fraction_full 0.986
_diffrn_reflns_point_group_measured_fraction_max 0.870
_diffrn_reflns_theta_full 25.000
_diffrn_reflns_theta_max 28.549
_diffrn_reflns_theta_min 2.078
_exptl_absorpt_coefficient_mu 0.929
_exptl_absorpt_correction_T_max 0.8496
_exptl_absorpt_correction_T_min 0.7556
_exptl_absorpt_correction_type multi-scan
_exptl_absorpt_process_details
; 
 Multi-scan correction included in APEX2 package (Bruker AXS, 2008)
;
_exptl_crystal_colour orange
_exptl_crystal_density_diffrn 1.463
_exptl_crystal_description prism
_exptl_crystal_F_000 638
_exptl_crystal_size_max 0.320
_exptl_crystal_size_mid 0.200
_exptl_crystal_size_min 0.070
_refine_diff_density_max 0.720
_refine_diff_density_min -0.534
_refine_diff_density_rms 0.084
_refine_ls_abs_structure_details
;
 Flack x determined using 5171 quotients [(I+)-(I-)]/[(I+)+(I-)]
 (Parsons, Flack and Wagner, Acta Cryst. B69 (2013) 249-259).
;
_refine_ls_abs_structure_Flack -0.007(12)
_refine_ls_extinction_method none
_refine_ls_goodness_of_fit_ref 1.069
_refine_ls_hydrogen_treatment constr
_refine_ls_matrix_type full
_refine_ls_number_parameters 633
_refine_ls_number_reflns 12500
_refine_ls_number_restraints 3
_refine_ls_restrained_S_all 1.069
_refine_ls_R_factor_all 0.0366
_refine_ls_R_factor_gt 0.0328
_refine_ls_shift/su_max 0.001
_refine_ls_shift/su_mean 0.000
_refine_ls_structure_factor_coef Fsqd
_refine_ls_weighting_details 'w=1/[\s^2^(Fo^2^)+(0.0113P)^2^+1.7897P] where P=(Fo^2^+2Fc^2^)/3'
_refine_ls_weighting_scheme calc
_refine_ls_wR_factor_gt 0.0653
_refine_ls_wR_factor_ref 0.0681
_reflns_Friedel_coverage 0.904
_reflns_Friedel_fraction_full 0.974
_reflns_Friedel_fraction_max 0.826
_reflns_number_gt 11814
_reflns_number_total 12500
_reflns_threshold_expression 'I > 2\s(I)'
_cod_data_source_file c7dt04829g2.cif
_cod_data_source_block compound_MP_1a_VPX102_AP
_cod_depositor_comments 'Adding full bibliography for 7045263.cif.'
_cod_database_code 7045263
_shelx_shelxl_version_number 2014/7
_shelx_space_group_comment
;
The symmetry employed for this shelxl refinement is uniquely defined
by the following loop, which should always be used as a source of
symmetry information in preference to the above space-group names.
They are only intended as comments.
;

loop_
_space_group_symop_operation_xyz
'x, y, z'

loop_
_atom_site_label
_atom_site_type_symbol
_atom_site_fract_x
_atom_site_fract_y
_atom_site_fract_z
_atom_site_U_iso_or_equiv
_atom_site_adp_type
_atom_site_occupancy
_atom_site_site_symmetry_order
_atom_site_calc_flag
_atom_site_refinement_flags_posn
_atom_site_refinement_flags_adp
C1 C 0.1855(5) 0.7569(5) 0.7142(3) 0.0150(10) Uani 1 1 d . .
C2 C 0.0701(5) 0.7138(5) 0.7317(4) 0.0182(10) Uani 1 1 d . .
H2 H 0.0415 0.6739 0.7920 0.022 Uiso 1 1 calc R U
C3 C -0.0030(6) 0.7296(6) 0.6602(4) 0.0220(12) Uani 1 1 d . .
H3 H -0.0806 0.6984 0.6711 0.026 Uiso 1 1 calc R U
C4 C 0.0362(6) 0.7904(6) 0.5734(4) 0.0239(12) Uani 1 1 d . .
H4 H -0.0148 0.8014 0.5249 0.029 Uiso 1 1 calc R U
C5 C 0.1493(6) 0.8350(5) 0.5571(4) 0.0199(11) Uani 1 1 d . .
H5 H 0.1753 0.8774 0.4973 0.024 Uiso 1 1 calc R U
C6 C 0.2268(5) 0.8189(5) 0.6276(4) 0.0155(10) Uani 1 1 d . .
C7 C 0.3480(5) 0.8681(5) 0.6091(4) 0.0169(10) Uani 1 1 d . .
C8 C 0.3277(6) 0.9976(6) 0.5670(4) 0.0209(11) Uani 1 1 d . .
H8 H 0.2359 1.0529 0.5518 0.025 Uiso 1 1 calc R U
C9 C 0.4371(7) 1.0467(6) 0.5471(4) 0.0258(13) Uani 1 1 d . .
H9 H 0.4209 1.1348 0.5178 0.031 Uiso 1 1 calc R U
C10 C 0.5707(6) 0.9682(7) 0.5696(4) 0.0250(12) Uani 1 1 d . .
H10 H 0.6464 1.0022 0.5560 0.030 Uiso 1 1 calc R U
C11 C 0.5941(6) 0.8390(6) 0.6121(4) 0.0231(12) Uani 1 1 d . .
H11 H 0.6859 0.7855 0.6279 0.028 Uiso 1 1 calc R U
C12 C 0.4851(6) 0.7876(5) 0.6317(3) 0.0163(10) Uani 1 1 d . .
C13 C 0.2156(6) 0.8606(6) 0.8452(4) 0.0211(11) Uani 1 1 d . .
H13A H 0.2327 0.9344 0.8030 0.032 Uiso 1 1 calc R U
H13B H 0.2728 0.8378 0.8941 0.032 Uiso 1 1 calc R U
H13C H 0.1108 0.8900 0.8760 0.032 Uiso 1 1 calc R U
C14 C 0.6533(5) 0.5422(5) 0.6229(4) 0.0190(11) Uani 1 1 d . .
H14A H 0.6995 0.5787 0.5639 0.029 Uiso 1 1 calc R U
H14B H 0.6336 0.4659 0.6082 0.029 Uiso 1 1 calc R U
H14C H 0.7193 0.5101 0.6668 0.029 Uiso 1 1 calc R U
C15 C 0.4476(5) 0.3515(5) 0.8105(4) 0.0162(10) Uani 1 1 d . .
H15 H 0.4157 0.3697 0.8801 0.019 Uiso 1 1 calc R U
C16 C 0.3634(6) 0.2765(6) 0.7866(4) 0.0208(11) Uani 1 1 d . .
H16 H 0.4050 0.2531 0.7179 0.025 Uiso 1 1 calc R U
C17 C 0.4024(7) 0.1400(6) 0.8452(5) 0.0290(13) Uani 1 1 d . .
H17A H 0.3718 0.1590 0.9140 0.035 Uiso 1 1 calc R U
H17B H 0.3477 0.0885 0.8330 0.035 Uiso 1 1 calc R U
C18 C 0.5665(7) 0.0537(6) 0.8194(5) 0.0314(14) Uani 1 1 d . .
H18A H 0.5956 0.0290 0.7518 0.038 Uiso 1 1 calc R U
H18B H 0.5877 -0.0318 0.8590 0.038 Uiso 1 1 calc R U
C19 C 0.6573(6) 0.1291(6) 0.8348(4) 0.0223(12) Uani 1 1 d . .
H19 H 0.6374 0.1418 0.9047 0.027 Uiso 1 1 calc R U
C20 C 0.6120(6) 0.2696(6) 0.7845(4) 0.0209(11) Uani 1 1 d . .
H20A H 0.6631 0.3212 0.8014 0.025 Uiso 1 1 calc R U
H20B H 0.6439 0.2581 0.7147 0.025 Uiso 1 1 calc R U
C21 C 0.1977(6) 0.3612(6) 0.7973(4) 0.0215(11) Uani 1 1 d . .
H21 H 0.1880 0.4442 0.7545 0.026 Uiso 1 1 calc R U
C22 C 0.1218(6) 0.2855(7) 0.7633(4) 0.0289(13) Uani 1 1 d . .
H22A H 0.1768 0.2506 0.6998 0.043 Uiso 1 1 calc R U
H22B H 0.0216 0.3481 0.7603 0.043 Uiso 1 1 calc R U
H22C H 0.1183 0.2092 0.8079 0.043 Uiso 1 1 calc R U
C23 C 0.1173(6) 0.4117(6) 0.8985(4) 0.0277(13) Uani 1 1 d . .
H23A H 0.1313 0.3334 0.9438 0.042 Uiso 1 1 calc R U
H23B H 0.0122 0.4615 0.9012 0.042 Uiso 1 1 calc R U
H23C H 0.1572 0.4723 0.9153 0.042 Uiso 1 1 calc R U
C24 C 0.8210(6) 0.0468(6) 0.7990(4) 0.0310(14) Uani 1 1 d . .
H24A H 0.8510 -0.0381 0.8375 0.047 Uiso 1 1 calc R U
H24B H 0.8767 0.1002 0.8044 0.047 Uiso 1 1 calc R U
H24C H 0.8407 0.0252 0.7322 0.047 Uiso 1 1 calc R U
C25 C 0.7025(6) 0.0011(5) 1.1369(4) 0.0180(10) Uani 1 1 d . .
C26 C 0.5967(6) -0.0362(5) 1.1187(4) 0.0232(12) Uani 1 1 d . .
H26 H 0.4961 0.0100 1.1485 0.028 Uiso 1 1 calc R U
C27 C 0.6374(6) -0.1409(6) 1.0572(4) 0.0264(13) Uani 1 1 d . .
H27 H 0.5647 -0.1654 1.0443 0.032 Uiso 1 1 calc R U
C28 C 0.7837(6) -0.2090(6) 1.0151(4) 0.0239(12) Uani 1 1 d . .
H28 H 0.8119 -0.2807 0.9731 0.029 Uiso 1 1 calc R U
C29 C 0.8895(6) -0.1730(6) 1.0340(4) 0.0209(11) Uani 1 1 d . .
H29 H 0.9901 -0.2211 1.0052 0.025 Uiso 1 1 calc R U
C30 C 0.8510(6) -0.0670(5) 1.0946(4) 0.0169(10) Uani 1 1 d . .
C31 C 0.9666(5) -0.0275(6) 1.1099(4) 0.0194(11) Uani 1 1 d . .
C32 C 1.0998(6) -0.1268(6) 1.1260(4) 0.0227(12) Uani 1 1 d . .
H32 H 1.1131 -0.2202 1.1325 0.027 Uiso 1 1 calc R U
C33 C 1.2116(6) -0.0908(6) 1.1326(4) 0.0260(13) Uani 1 1 d . .
H33 H 1.3018 -0.1594 1.1424 0.031 Uiso 1 1 calc R U
C34 C 1.1932(6) 0.0448(6) 1.1251(4) 0.0266(13) Uani 1 1 d . .
H34 H 1.2709 0.0691 1.1293 0.032 Uiso 1 1 calc R U
C35 C 1.0614(6) 0.1454(6) 1.1113(4) 0.0217(11) Uani 1 1 d . .
H35 H 1.0484 0.2387 1.1067 0.026 Uiso 1 1 calc R U
C36 C 0.9479(5) 0.1096(5) 1.1042(4) 0.0161(10) Uani 1 1 d . .
C37 C 0.5694(6) 0.0891(6) 1.2979(4) 0.0237(12) Uani 1 1 d . .
H37A H 0.4674 0.1170 1.2934 0.036 Uiso 1 1 calc R U
H37B H 0.5737 0.1459 1.3435 0.036 Uiso 1 1 calc R U
H37C H 0.6073 -0.0068 1.3195 0.036 Uiso 1 1 calc R U
C38 C 0.8314(6) 0.2444(6) 0.9779(4) 0.0267(13) Uani 1 1 d . .
H38A H 0.8849 0.3049 0.9574 0.040 Uiso 1 1 calc R U
H38B H 0.7333 0.2895 0.9645 0.040 Uiso 1 1 calc R U
H38C H 0.8852 0.1595 0.9432 0.040 Uiso 1 1 calc R U
C39 C 0.6466(6) 0.4512(5) 1.2695(4) 0.0184(11) Uani 1 1 d . .
H39 H 0.5797 0.5157 1.2295 0.022 Uiso 1 1 calc R U
C40 C 0.5752(6) 0.4790(6) 1.3741(4) 0.0200(11) Uani 1 1 d . .
H40 H 0.6442 0.4118 1.4118 0.024 Uiso 1 1 calc R U
C41 C 0.5628(6) 0.6204(6) 1.3918(4) 0.0253(12) Uani 1 1 d . .
H41A H 0.5165 0.6411 1.4597 0.030 Uiso 1 1 calc R U
H41B H 0.4985 0.6890 1.3530 0.030 Uiso 1 1 calc R U
C42 C 0.7124(6) 0.6314(6) 1.3667(4) 0.0265(13) Uani 1 1 d . .
H42A H 0.7752 0.5663 1.4078 0.032 Uiso 1 1 calc R U
H42B H 0.6994 0.7246 1.3792 0.032 Uiso 1 1 calc R U
C43 C 0.7884(6) 0.6006(6) 1.2620(4) 0.0234(12) Uani 1 1 d . .
H43 H 0.7283 0.6728 1.2217 0.028 Uiso 1 1 calc R U
C44 C 0.7951(6) 0.4630(6) 1.2394(4) 0.0213(11) Uani 1 1 d . .
H44A H 0.8330 0.4496 1.1700 0.026 Uiso 1 1 calc R U
H44B H 0.8650 0.3895 1.2723 0.026 Uiso 1 1 calc R U
C45 C 0.4279(6) 0.4587(6) 1.4065(4) 0.0257(13) Uani 1 1 d . .
H45 H 0.4458 0.3683 1.3834 0.031 Uiso 1 1 calc R U
C46 C 0.3797(7) 0.4521(7) 1.5158(4) 0.0311(14) Uani 1 1 d . .
H46A H 0.3543 0.5414 1.5407 0.047 Uiso 1 1 calc R U
H46B H 0.4603 0.3833 1.5418 0.047 Uiso 1 1 calc R U
H46C H 0.2938 0.4275 1.5345 0.047 Uiso 1 1 calc R U
C47 C 0.3046(6) 0.5668(7) 1.3634(5) 0.0364(16) Uani 1 1 d . .
H47A H 0.2168 0.5452 1.3828 0.055 Uiso 1 1 calc R U
H47B H 0.3366 0.5676 1.2937 0.055 Uiso 1 1 calc R U
H47C H 0.2818 0.6568 1.3862 0.055 Uiso 1 1 calc R U
C48 C 0.9408(7) 0.6036(7) 1.2387(5) 0.0326(14) Uani 1 1 d . .
H48A H 0.9335 0.6923 1.2549 0.049 Uiso 1 1 calc R U
H48B H 0.9845 0.5894 1.1705 0.049 Uiso 1 1 calc R U
H48C H 1.0027 0.5310 1.2758 0.049 Uiso 1 1 calc R U
C101 C -0.0833(6) 1.1781(6) 0.5160(4) 0.0309(14) Uani 1 1 d . .
H101 H -0.1512 1.1402 0.5519 0.037 Uiso 1 1 calc R U
C102 C -0.0479(6) 1.2624(6) 0.5593(5) 0.0324(14) Uani 1 1 d . .
H102 H -0.0905 1.2813 0.6248 0.039 Uiso 1 1 calc R U
C103 C 0.0495(7) 1.3200(6) 0.5080(5) 0.0338(15) Uani 1 1 d . .
H103 H 0.0721 1.3800 0.5377 0.041 Uiso 1 1 calc R U
C104 C 0.1137(7) 1.2896(7) 0.4134(5) 0.0343(15) Uani 1 1 d . .
H104 H 0.1809 1.3282 0.3775 0.041 Uiso 1 1 calc R U
C105 C 0.0793(7) 1.2028(7) 0.3716(5) 0.0332(14) Uani 1 1 d . .
H105 H 0.1261 1.1800 0.3070 0.040 Uiso 1 1 calc R U
C106 C -0.0217(6) 1.1474(6) 0.4208(4) 0.0276(14) Uani 1 1 d . .
C107 C -0.0607(8) 1.0554(7) 0.3731(5) 0.0392(16) Uani 1 1 d . .
H10A H -0.1264 1.0200 0.4202 0.059 Uiso 1 1 calc R U
H10B H 0.0290 0.9791 0.3454 0.059 Uiso 1 1 calc R U
H10C H -0.1101 1.1071 0.3225 0.059 Uiso 1 1 calc R U
N1 N 0.2613(4) 0.7394(4) 0.7891(3) 0.0143(8) Uani 1 1 d . .
N2 N 0.5139(4) 0.6501(4) 0.6675(3) 0.0157(9) Uani 1 1 d . .
N3 N 0.6590(4) 0.1059(4) 1.2041(3) 0.0164(9) Uani 1 1 d . .
N4 N 0.8176(4) 0.2136(4) 1.0803(3) 0.0148(8) Uani 1 1 d . .
O1 O 0.4145(4) 0.4821(4) 0.7550(2) 0.0161(7) Uani 1 1 d . .
O2 O 0.6720(4) 0.3083(4) 1.2532(3) 0.0181(8) Uani 1 1 d . .
P1 P 0.42613(13) 0.61685(13) 0.77534(9) 0.0135(3) Uani 1 1 d . .
P2 P 0.66094(14) 0.25630(14) 1.16046(9) 0.0143(3) Uani 1 1 d . .
Cl1 Cl 0.31093(13) 0.57180(14) 1.00351(9) 0.0173(3) Uani 1 1 d . .
Cl2 Cl 0.61178(15) 0.55213(14) 1.04518(9) 0.0205(3) Uani 1 1 d . .
Cl3 Cl 0.72397(15) 0.62343(17) 0.81467(10) 0.0285(3) Uani 1 1 d . .
Cl4 Cl 0.33324(15) 0.29437(15) 1.15145(12) 0.0276(3) Uani 1 1 d . .
Pd1 Pd 0.51722(3) 0.59513(3) 0.90160(3) 0.01420(9) Uani 1 1 d . .
Pd2 Pd 0.48416(3) 0.40915(3) 1.09570(3) 0.01439(9) Uani 1 1 d . .

loop_
_atom_site_aniso_label
_atom_site_aniso_U_11
_atom_site_aniso_U_22
_atom_site_aniso_U_33
_atom_site_aniso_U_23
_atom_site_aniso_U_13
_atom_site_aniso_U_12
C1 0.013(2) 0.011(2) 0.017(2) -0.0008(19) -0.0044(18) 0.0004(19)
C2 0.015(2) 0.015(3) 0.021(3) 0.002(2) -0.004(2) -0.004(2)
C3 0.016(2) 0.022(3) 0.030(3) -0.001(2) -0.008(2) -0.007(2)
C4 0.020(3) 0.022(3) 0.027(3) 0.001(2) -0.013(2) -0.001(2)
C5 0.020(2) 0.016(3) 0.020(3) 0.006(2) -0.009(2) -0.003(2)
C6 0.015(2) 0.010(2) 0.017(2) 0.0010(19) -0.0053(19) 0.0002(19)
C7 0.014(2) 0.014(3) 0.017(2) 0.000(2) -0.0010(19) -0.001(2)
C8 0.020(2) 0.014(3) 0.024(3) 0.000(2) -0.002(2) -0.003(2)
C9 0.037(3) 0.017(3) 0.022(3) 0.004(2) -0.002(2) -0.013(3)
C10 0.029(3) 0.029(3) 0.023(3) 0.000(2) -0.002(2) -0.021(3)
C11 0.021(3) 0.028(3) 0.022(3) 0.002(2) -0.005(2) -0.011(2)
C12 0.018(2) 0.017(3) 0.013(2) -0.001(2) 0.0003(19) -0.007(2)
C13 0.024(3) 0.016(3) 0.020(3) -0.006(2) -0.005(2) -0.002(2)
C14 0.016(2) 0.017(3) 0.016(2) -0.002(2) -0.0010(19) 0.001(2)
C15 0.020(2) 0.011(3) 0.017(2) 0.0027(19) -0.004(2) -0.006(2)
C16 0.028(3) 0.017(3) 0.024(3) 0.000(2) -0.013(2) -0.011(2)
C17 0.035(3) 0.022(3) 0.038(3) 0.005(3) -0.019(3) -0.015(3)
C18 0.043(4) 0.010(3) 0.040(4) -0.001(2) -0.021(3) -0.003(3)
C19 0.029(3) 0.015(3) 0.021(3) -0.002(2) -0.014(2) -0.002(2)
C20 0.019(2) 0.017(3) 0.023(3) -0.001(2) -0.007(2) -0.002(2)
C21 0.022(3) 0.018(3) 0.029(3) 0.000(2) -0.007(2) -0.011(2)
C22 0.028(3) 0.034(4) 0.030(3) -0.005(3) -0.007(2) -0.017(3)
C23 0.028(3) 0.031(3) 0.028(3) -0.001(3) -0.008(2) -0.014(3)
C24 0.032(3) 0.021(3) 0.029(3) -0.005(3) -0.012(3) 0.005(3)
C25 0.021(2) 0.010(2) 0.023(3) 0.002(2) -0.005(2) -0.006(2)
C26 0.018(2) 0.013(3) 0.038(3) 0.004(2) -0.007(2) -0.006(2)
C27 0.023(3) 0.021(3) 0.041(4) 0.004(3) -0.012(3) -0.014(2)
C28 0.029(3) 0.018(3) 0.027(3) -0.003(2) -0.006(2) -0.011(2)
C29 0.021(3) 0.018(3) 0.023(3) -0.003(2) -0.003(2) -0.007(2)
C30 0.018(2) 0.012(3) 0.020(3) 0.001(2) -0.006(2) -0.004(2)
C31 0.016(2) 0.022(3) 0.020(3) -0.003(2) 0.000(2) -0.008(2)
C32 0.015(2) 0.017(3) 0.031(3) -0.004(2) 0.001(2) -0.004(2)
C33 0.016(2) 0.022(3) 0.036(3) -0.005(3) -0.005(2) -0.002(2)
C34 0.015(2) 0.026(3) 0.041(4) -0.005(3) -0.008(2) -0.008(2)
C35 0.024(3) 0.020(3) 0.028(3) 0.001(2) -0.008(2) -0.014(2)
C36 0.015(2) 0.016(3) 0.016(2) -0.001(2) -0.0011(19) -0.006(2)
C37 0.027(3) 0.020(3) 0.020(3) 0.002(2) 0.000(2) -0.008(2)
C38 0.025(3) 0.036(4) 0.016(3) 0.001(2) -0.004(2) -0.010(3)
C39 0.021(3) 0.015(3) 0.017(3) -0.002(2) -0.005(2) -0.004(2)
C40 0.023(3) 0.021(3) 0.018(3) -0.001(2) -0.008(2) -0.008(2)
C41 0.034(3) 0.023(3) 0.022(3) -0.004(2) -0.011(2) -0.011(3)
C42 0.037(3) 0.023(3) 0.027(3) -0.003(2) -0.008(2) -0.017(3)
C43 0.031(3) 0.023(3) 0.023(3) 0.005(2) -0.010(2) -0.016(3)
C44 0.023(3) 0.018(3) 0.020(3) 0.001(2) -0.005(2) -0.007(2)
C45 0.023(3) 0.028(3) 0.028(3) -0.011(2) -0.004(2) -0.010(2)
C46 0.031(3) 0.032(4) 0.031(3) -0.004(3) 0.001(3) -0.016(3)
C47 0.021(3) 0.046(4) 0.039(4) -0.013(3) -0.005(3) -0.007(3)
C48 0.040(3) 0.034(4) 0.031(3) 0.009(3) -0.009(3) -0.024(3)
C101 0.020(3) 0.028(3) 0.034(3) 0.006(3) -0.002(2) -0.004(3)
C102 0.022(3) 0.028(3) 0.035(3) -0.005(3) -0.003(2) 0.001(3)
C103 0.029(3) 0.022(3) 0.047(4) 0.000(3) -0.017(3) -0.003(3)
C104 0.029(3) 0.030(4) 0.042(4) 0.011(3) -0.012(3) -0.011(3)
C105 0.032(3) 0.034(4) 0.028(3) 0.010(3) -0.009(3) -0.009(3)
C106 0.023(3) 0.027(4) 0.027(3) 0.010(3) -0.009(2) -0.006(3)
C107 0.041(4) 0.043(4) 0.034(4) 0.010(3) -0.014(3) -0.017(3)
N1 0.0144(19) 0.014(2) 0.013(2) -0.0001(17) -0.0026(16) -0.0043(17)
N2 0.0139(19) 0.012(2) 0.016(2) 0.0011(16) -0.0019(16) -0.0012(17)
N3 0.017(2) 0.012(2) 0.018(2) -0.0017(17) 0.0001(17) -0.0057(18)
N4 0.0150(19) 0.014(2) 0.015(2) -0.0006(16) -0.0028(16) -0.0052(17)
O1 0.0185(17) 0.0130(19) 0.0168(18) 0.0018(14) -0.0076(14) -0.0045(15)
O2 0.0216(18) 0.0128(19) 0.0184(18) -0.0007(15) -0.0061(15) -0.0042(16)
P1 0.0139(6) 0.0112(7) 0.0138(6) 0.0001(5) -0.0041(5) -0.0029(5)
P2 0.0154(6) 0.0125(7) 0.0154(6) -0.0005(5) -0.0045(5) -0.0053(5)
Cl1 0.0154(5) 0.0187(7) 0.0164(6) -0.0006(5) -0.0038(4) -0.0051(5)
Cl2 0.0291(7) 0.0215(7) 0.0218(6) 0.0067(5) -0.0143(5) -0.0178(6)
Cl3 0.0246(7) 0.0461(10) 0.0219(7) 0.0065(6) -0.0076(5) -0.0218(7)
Cl4 0.0173(6) 0.0211(7) 0.0448(9) 0.0080(6) -0.0075(6) -0.0103(6)
Pd1 0.01560(17) 0.0138(2) 0.0145(2) 0.00093(15) -0.00553(14) -0.00619(15)
Pd2 0.01576(18) 0.0121(2) 0.0162(2) 0.00031(15) -0.00483(15) -0.00585(15)

loop_
_atom_type_symbol
_atom_type_description
_atom_type_scat_dispersion_real
_atom_type_scat_dispersion_imag
_atom_type_scat_source
C C 0.0033 0.0016 'International Tables Vol C Tables 4.2.6.8 and 6.1.1.4'
H H 0.0000 0.0000 'International Tables Vol C Tables 4.2.6.8 and 6.1.1.4'
N N 0.0061 0.0033 'International Tables Vol C Tables 4.2.6.8 and 6.1.1.4'
O O 0.0106 0.0060 'International Tables Vol C Tables 4.2.6.8 and 6.1.1.4'
P P 0.1023 0.0942 'International Tables Vol C Tables 4.2.6.8 and 6.1.1.4'
Cl Cl 0.1484 0.1585 'International Tables Vol C Tables 4.2.6.8 and 6.1.1.4'
Pd Pd -0.9988 1.0072 'International Tables Vol C Tables 4.2.6.8 and 6.1.1.4'

loop_
_geom_angle_atom_site_label_1
_geom_angle_atom_site_label_2
_geom_angle_atom_site_label_3
_geom_angle
C6 C1 C2 121.5(5)
C6 C1 N1 119.7(4)
C2 C1 N1 118.8(4)
C3 C2 C1 119.3(5)
C3 C2 H2 120.4
C1 C2 H2 120.4
C4 C3 C2 120.4(5)
C4 C3 H3 119.8
C2 C3 H3 119.8
C5 C4 C3 119.9(5)
C5 C4 H4 120.0
C3 C4 H4 120.0
C4 C5 C6 121.0(5)
C4 C5 H5 119.5
C6 C5 H5 119.5
C1 C6 C5 117.9(5)
C1 C6 C7 121.8(4)
C5 C6 C7 120.3(5)
C8 C7 C12 118.3(5)
C8 C7 C6 119.4(5)
C12 C7 C6 122.3(5)
C9 C8 C7 121.6(5)
C9 C8 H8 119.2
C7 C8 H8 119.2
C8 C9 C10 120.0(6)
C8 C9 H9 120.0
C10 C9 H9 120.0
C9 C10 C11 119.8(5)
C9 C10 H10 120.1
C11 C10 H10 120.1
C12 C11 C10 120.7(5)
C12 C11 H11 119.6
C10 C11 H11 119.6
C11 C12 C7 119.5(5)
C11 C12 N2 120.5(5)
C7 C12 N2 119.7(5)
N1 C13 H13A 109.5
N1 C13 H13B 109.5
H13A C13 H13B 109.5
N1 C13 H13C 109.5
H13A C13 H13C 109.5
H13B C13 H13C 109.5
N2 C14 H14A 109.5
N2 C14 H14B 109.5
H14A C14 H14B 109.5
N2 C14 H14C 109.5
H14A C14 H14C 109.5
H14B C14 H14C 109.5
O1 C15 C20 108.6(4)
O1 C15 C16 108.2(4)
C20 C15 C16 111.3(4)
O1 C15 H15 109.6
C20 C15 H15 109.6
C16 C15 H15 109.6
C15 C16 C21 114.5(4)
C15 C16 C17 106.5(4)
C21 C16 C17 115.0(5)
C15 C16 H16 106.8
C21 C16 H16 106.8
C17 C16 H16 106.8
C18 C17 C16 111.5(5)
C18 C17 H17A 109.3
C16 C17 H17A 109.3
C18 C17 H17B 109.3
C16 C17 H17B 109.3
H17A C17 H17B 108.0
C17 C18 C19 111.8(5)
C17 C18 H18A 109.3
C19 C18 H18A 109.3
C17 C18 H18B 109.3
C19 C18 H18B 109.3
H18A C18 H18B 107.9
C24 C19 C20 110.4(5)
C24 C19 C18 110.8(5)
C20 C19 C18 110.1(4)
C24 C19 H19 108.5
C20 C19 H19 108.5
C18 C19 H19 108.5
C15 C20 C19 112.8(5)
C15 C20 H20A 109.0
C19 C20 H20A 109.0
C15 C20 H20B 109.0
C19 C20 H20B 109.0
H20A C20 H20B 107.8
C22 C21 C23 110.6(5)
C22 C21 C16 112.1(5)
C23 C21 C16 113.5(5)
C22 C21 H21 106.7
C23 C21 H21 106.7
C16 C21 H21 106.7
C21 C22 H22A 109.5
C21 C22 H22B 109.5
H22A C22 H22B 109.5
C21 C22 H22C 109.5
H22A C22 H22C 109.5
H22B C22 H22C 109.5
C21 C23 H23A 109.5
C21 C23 H23B 109.5
H23A C23 H23B 109.5
C21 C23 H23C 109.5
H23A C23 H23C 109.5
H23B C23 H23C 109.5
C19 C24 H24A 109.5
C19 C24 H24B 109.5
H24A C24 H24B 109.5
C19 C24 H24C 109.5
H24A C24 H24C 109.5
H24B C24 H24C 109.5
C26 C25 C30 120.5(5)
C26 C25 N3 119.5(5)
C30 C25 N3 119.9(4)
C25 C26 C27 120.3(5)
C25 C26 H26 119.8
C27 C26 H26 119.8
C28 C27 C26 119.7(5)
C28 C27 H27 120.1
C26 C27 H27 120.1
C27 C28 C29 120.0(5)
C27 C28 H28 120.0
C29 C28 H28 120.0
C28 C29 C30 121.2(5)
C28 C29 H29 119.4
C30 C29 H29 119.4
C29 C30 C25 118.3(5)
C29 C30 C31 119.6(5)
C25 C30 C31 122.1(5)
C36 C31 C32 118.4(5)
C36 C31 C30 120.6(5)
C32 C31 C30 120.9(5)
C33 C32 C31 120.9(5)
C33 C32 H32 119.6
C31 C32 H32 119.6
C32 C33 C34 120.3(5)
C32 C33 H33 119.8
C34 C33 H33 119.8
C33 C34 C35 120.1(5)
C33 C34 H34 120.0
C35 C34 H34 120.0
C34 C35 C36 119.9(5)
C34 C35 H35 120.0
C36 C35 H35 120.0
C35 C36 C31 120.4(5)
C35 C36 N4 119.3(5)
C31 C36 N4 120.0(4)
N3 C37 H37A 109.5
N3 C37 H37B 109.5
H37A C37 H37B 109.5
N3 C37 H37C 109.5
H37A C37 H37C 109.5
H37B C37 H37C 109.5
N4 C38 H38A 109.5
N4 C38 H38B 109.5
H38A C38 H38B 109.5
N4 C38 H38C 109.5
H38A C38 H38C 109.5
H38B C38 H38C 109.5
O2 C39 C40 108.1(4)
O2 C39 C44 107.1(4)
C40 C39 C44 112.8(4)
O2 C39 H39 109.6
C40 C39 H39 109.6
C44 C39 H39 109.6
C39 C40 C41 107.5(5)
C39 C40 C45 112.9(4)
C41 C40 C45 114.1(5)
C39 C40 H40 107.3
C41 C40 H40 107.3
C45 C40 H40 107.3
C40 C41 C42 112.0(5)
C40 C41 H41A 109.2
C42 C41 H41A 109.2
C40 C41 H41B 109.2
C42 C41 H41B 109.2
H41A C41 H41B 107.9
C41 C42 C43 111.2(4)
C41 C42 H42A 109.4
C43 C42 H42A 109.4
C41 C42 H42B 109.4
C43 C42 H42B 109.4
H42A C42 H42B 108.0
C48 C43 C44 111.1(5)
C48 C43 C42 111.1(5)
C44 C43 C42 109.8(5)
C48 C43 H43 108.2
C44 C43 H43 108.2
C42 C43 H43 108.2
C39 C44 C43 112.9(4)
C39 C44 H44A 109.0
C43 C44 H44A 109.0
C39 C44 H44B 109.0
C43 C44 H44B 109.0
H44A C44 H44B 107.8
C47 C45 C46 110.8(5)
C47 C45 C40 113.2(5)
C46 C45 C40 111.0(4)
C47 C45 H45 107.2
C46 C45 H45 107.2
C40 C45 H45 107.2
C45 C46 H46A 109.5
C45 C46 H46B 109.5
H46A C46 H46B 109.5
C45 C46 H46C 109.5
H46A C46 H46C 109.5
H46B C46 H46C 109.5
C45 C47 H47A 109.5
C45 C47 H47B 109.5
H47A C47 H47B 109.5
C45 C47 H47C 109.5
H47A C47 H47C 109.5
H47B C47 H47C 109.5
C43 C48 H48A 109.5
C43 C48 H48B 109.5
H48A C48 H48B 109.5
C43 C48 H48C 109.5
H48A C48 H48C 109.5
H48B C48 H48C 109.5
C102 C101 C106 121.1(6)
C102 C101 H101 119.5
C106 C101 H101 119.5
C101 C102 C103 120.4(6)
C101 C102 H102 119.8
C103 C102 H102 119.8
C104 C103 C102 119.5(6)
C104 C103 H103 120.3
C102 C103 H103 120.3
C105 C104 C103 119.4(6)
C105 C104 H104 120.3
C103 C104 H104 120.3
C104 C105 C106 122.0(6)
C104 C105 H105 119.0
C106 C105 H105 119.0
C101 C106 C105 117.5(6)
C101 C106 C107 121.2(6)
C105 C106 C107 121.2(6)
C106 C107 H10A 109.5
C106 C107 H10B 109.5
H10A C107 H10B 109.5
C106 C107 H10C 109.5
H10A C107 H10C 109.5
H10B C107 H10C 109.5
C1 N1 C13 116.0(4)
C1 N1 P1 116.0(3)
C13 N1 P1 122.9(3)
C12 N2 C14 118.0(4)
C12 N2 P1 121.2(3)
C14 N2 P1 117.9(3)
C25 N3 C37 116.5(4)
C25 N3 P2 117.3(3)
C37 N3 P2 122.4(3)
C36 N4 C38 113.8(4)
C36 N4 P2 119.4(3)
C38 N4 P2 124.7(3)
C15 O1 P1 129.1(3)
C39 O2 P2 125.8(3)
O1 P1 N1 108.0(2)
O1 P1 N2 99.5(2)
N1 P1 N2 103.9(2)
O1 P1 Pd1 112.60(14)
N1 P1 Pd1 110.80(15)
N2 P1 Pd1 120.86(16)
O2 P2 N4 111.4(2)
O2 P2 N3 98.0(2)
N4 P2 N3 102.5(2)
O2 P2 Pd2 112.42(15)
N4 P2 Pd2 109.09(16)
N3 P2 Pd2 122.67(16)
Pd1 Cl1 Pd2 85.49(4)
Pd2 Cl2 Pd1 86.06(4)
P1 Pd1 Cl3 93.62(5)
P1 Pd1 Cl1 91.74(5)
Cl3 Pd1 Cl1 174.32(5)
P1 Pd1 Cl2 174.55(5)
Cl3 Pd1 Cl2 90.10(5)
Cl1 Pd1 Cl2 84.69(5)
P1 Pd1 Pd2 129.17(4)
Cl3 Pd1 Pd2 127.55(4)
Cl1 Pd1 Pd2 49.07(3)
Cl2 Pd1 Pd2 45.56(3)
P2 Pd2 Cl4 92.50(5)
P2 Pd2 Cl2 92.84(5)
Cl4 Pd2 Cl2 172.54(6)
P2 Pd2 Cl1 172.51(5)
Cl4 Pd2 Cl1 91.29(5)
Cl2 Pd2 Cl1 84.01(5)
P2 Pd2 Pd1 128.09(4)
Cl4 Pd2 Pd1 130.28(4)
Cl2 Pd2 Pd1 48.38(3)
Cl1 Pd2 Pd1 45.44(3)

loop_
_geom_bond_atom_site_label_1
_geom_bond_atom_site_label_2
_geom_bond_distance
C1 C6 1.388(7)
C1 C2 1.388(7)
C1 N1 1.445(6)
C2 C3 1.387(7)
C2 H2 0.9500
C3 C4 1.380(8)
C3 H3 0.9500
C4 C5 1.379(8)
C4 H4 0.9500
C5 C6 1.406(7)
C5 H5 0.9500
C6 C7 1.486(7)
C7 C8 1.396(7)
C7 C12 1.414(7)
C8 C9 1.373(8)
C8 H8 0.9500
C9 C10 1.381(8)
C9 H9 0.9500
C10 C11 1.391(8)
C10 H10 0.9500
C11 C12 1.386(7)
C11 H11 0.9500
C12 N2 1.433(7)
C13 N1 1.474(6)
C13 H13A 0.9800
C13 H13B 0.9800
C13 H13C 0.9800
C14 N2 1.475(6)
C14 H14A 0.9800
C14 H14B 0.9800
C14 H14C 0.9800
C15 O1 1.477(6)
C15 C20 1.517(7)
C15 C16 1.519(7)
C15 H15 1.0000
C16 C21 1.540(7)
C16 C17 1.547(8)
C16 H16 1.0000
C17 C18 1.522(8)
C17 H17A 0.9900
C17 H17B 0.9900
C18 C19 1.529(8)
C18 H18A 0.9900
C18 H18B 0.9900
C19 C24 1.524(8)
C19 C20 1.528(8)
C19 H19 1.0000
C20 H20A 0.9900
C20 H20B 0.9900
C21 C22 1.527(7)
C21 C23 1.536(8)
C21 H21 1.0000
C22 H22A 0.9800
C22 H22B 0.9800
C22 H22C 0.9800
C23 H23A 0.9800
C23 H23B 0.9800
C23 H23C 0.9800
C24 H24A 0.9800
C24 H24B 0.9800
C24 H24C 0.9800
C25 C26 1.391(7)
C25 C30 1.397(7)
C25 N3 1.443(6)
C26 C27 1.391(8)
C26 H26 0.9500
C27 C28 1.379(8)
C27 H27 0.9500
C28 C29 1.387(7)
C28 H28 0.9500
C29 C30 1.397(7)
C29 H29 0.9500
C30 C31 1.483(7)
C31 C36 1.398(7)
C31 C32 1.403(7)
C32 C33 1.375(8)
C32 H32 0.9500
C33 C34 1.382(8)
C33 H33 0.9500
C34 C35 1.387(8)
C34 H34 0.9500
C35 C36 1.393(7)
C35 H35 0.9500
C36 N4 1.439(6)
C37 N3 1.464(6)
C37 H37A 0.9800
C37 H37B 0.9800
C37 H37C 0.9800
C38 N4 1.463(6)
C38 H38A 0.9800
C38 H38B 0.9800
C38 H38C 0.9800
C39 O2 1.490(6)
C39 C40 1.517(7)
C39 C44 1.519(7)
C39 H39 1.0000
C40 C41 1.522(8)
C40 C45 1.551(8)
C40 H40 1.0000
C41 C42 1.527(8)
C41 H41A 0.9900
C41 H41B 0.9900
C42 C43 1.530(8)
C42 H42A 0.9900
C42 H42B 0.9900
C43 C48 1.519(8)
C43 C44 1.527(7)
C43 H43 1.0000
C44 H44A 0.9900
C44 H44B 0.9900
C45 C47 1.535(8)
C45 C46 1.537(8)
C45 H45 1.0000
C46 H46A 0.9800
C46 H46B 0.9800
C46 H46C 0.9800
C47 H47A 0.9800
C47 H47B 0.9800
C47 H47C 0.9800
C48 H48A 0.9800
C48 H48B 0.9800
C48 H48C 0.9800
C101 C102 1.374(9)
C101 C106 1.385(8)
C101 H101 0.9500
C102 C103 1.384(9)
C102 H102 0.9500
C103 C104 1.381(9)
C103 H103 0.9500
C104 C105 1.376(9)
C104 H104 0.9500
C105 C106 1.389(9)
C105 H105 0.9500
C106 C107 1.507(9)
C107 H10A 0.9800
C107 H10B 0.9800
C107 H10C 0.9800
N1 P1 1.645(4)
N2 P1 1.662(4)
N3 P2 1.658(4)
N4 P2 1.646(4)
O1 P1 1.572(4)
O2 P2 1.574(4)
P1 Pd1 2.2127(13)
P2 Pd2 2.2155(14)
Cl1 Pd1 2.3246(13)
Cl1 Pd2 2.4650(13)
Cl2 Pd2 2.3277(13)
Cl2 Pd1 2.4373(13)
Cl3 Pd1 2.2763(14)
Cl4 Pd2 2.2752(14)
Pd1 Pd2 3.2526(5)
